data_4127043
loop_
_publ_author_name
'Liang, Qiuming'
'Salmon, Andrew'
'Kim, Patrick Jinhyung'
'Yan, Linfan'
'Song, Datong'

_publ_section_title
;
 Unusual Rearrangement of an N-Donor-Functionalized N-Heterocyclic Carbene
 Ligand on Group 8 Metals.
;
_journal_name_full 'Journal of the American Chemical Society'
_journal_paper_doi 10.1021/jacs.7b13097
_journal_year 2018
_chemical_formula_sum 'C29 H36 B Fe N3 O'
_chemical_formula_weight 509.27
_space_group_crystal_system monoclinic
_space_group_IT_number 14
_space_group_name_Hall '-P 2ybc'
_space_group_name_H-M_alt 'P 1 21/c 1'
_symmetry_space_group_name_Hall '-P 2ybc'
_symmetry_space_group_name_H-M 'P 1 21/c 1'
_atom_sites_solution_hydrogens mixed
_audit_creation_method SHELXL-2016/6
_cell_angle_alpha 90
_cell_angle_beta 101.69(3)
_cell_angle_gamma 90
_cell_formula_units_Z 4
_cell_length_a 16.787(13)
_cell_length_b 10.888(9)
_cell_length_c 14.974(10)
_cell_measurement_reflns_used 19684
_cell_measurement_temperature 150(2)
_cell_measurement_theta_max 27.000
_cell_measurement_theta_min 2.244
_cell_volume 2680(4)
_computing_structure_refinement 'SHELXL-2016/6 (Sheldrick, 2016)'
_diffrn_ambient_temperature 150(2)
_diffrn_measured_fraction_theta_full 1.000
_diffrn_measured_fraction_theta_max 0.997
_diffrn_measurement_device_type 'Bruker Kappa Apex II'
_diffrn_measurement_method 'Phi and Omega Scans'
_diffrn_radiation_type MoK\a
_diffrn_radiation_wavelength 0.71073
_diffrn_reflns_av_R_equivalents 0.1529
_diffrn_reflns_av_unetI/netI 0.2427
_diffrn_reflns_Laue_measured_fraction_full 1.000
_diffrn_reflns_Laue_measured_fraction_max 0.997
_diffrn_reflns_limit_h_max 21
_diffrn_reflns_limit_h_min -21
_diffrn_reflns_limit_k_max 13
_diffrn_reflns_limit_k_min -13
_diffrn_reflns_limit_l_max 17
_diffrn_reflns_limit_l_min -19
_diffrn_reflns_number 19684
_diffrn_reflns_point_group_measured_fraction_full 1.000
_diffrn_reflns_point_group_measured_fraction_max 0.997
_diffrn_reflns_theta_full 25.242
_diffrn_reflns_theta_max 27.000
_diffrn_reflns_theta_min 2.244
_exptl_absorpt_coefficient_mu 0.589
_exptl_absorpt_correction_T_max 0.7456
_exptl_absorpt_correction_T_min 0.5312
_exptl_absorpt_correction_type multi-scan
_exptl_absorpt_process_details SADABS
_exptl_crystal_colour yellow
_exptl_crystal_density_diffrn 1.262
_exptl_crystal_description plate
_exptl_crystal_F_000 1080
_exptl_crystal_size_max 0.1
_exptl_crystal_size_mid 0.1
_exptl_crystal_size_min 0.05
_refine_diff_density_max 0.401
_refine_diff_density_min -0.510
_refine_diff_density_rms 0.077
_refine_ls_extinction_method none
_refine_ls_goodness_of_fit_ref 0.998
_refine_ls_hydrogen_treatment mixed
_refine_ls_matrix_type full
_refine_ls_number_parameters 367
_refine_ls_number_reflns 5832
_refine_ls_number_restraints 0
_refine_ls_restrained_S_all 0.998
_refine_ls_R_factor_all 0.2276
_refine_ls_R_factor_gt 0.0758
_refine_ls_shift/su_max 0.000
_refine_ls_shift/su_mean 0.000
_refine_ls_structure_factor_coef Fsqd
_refine_ls_weighting_details 'w=1/[\s^2^(Fo^2^)+(0.0492P)^2^] where P=(Fo^2^+2Fc^2^)/3'
_refine_ls_weighting_scheme calc
_refine_ls_wR_factor_gt 0.1142
_refine_ls_wR_factor_ref 0.1610
_reflns_Friedel_coverage 0.000
_reflns_number_gt 2381
_reflns_number_total 5832
_reflns_threshold_expression 'I > 2\s(I)'
_cod_data_source_file ja7b13097_si_002.cif
_cod_data_source_block 6[Fe]
_cod_original_cell_volume 2680(3)
_cod_database_code 4127043
_shelx_shelxl_version_number 2016/6
_shelx_space_group_comment
;
The symmetry employed for this shelxl refinement is uniquely defined
by the following loop, which should always be used as a source of
symmetry information in preference to the above space-group names.
They are only intended as comments.
;

loop_
_space_group_symop_operation_xyz
'x, y, z'
'-x, y+1/2, -z+1/2'
'-x, -y, -z'
'x, -y-1/2, z-1/2'

loop_
_atom_site_label
_atom_site_type_symbol
_atom_site_fract_x
_atom_site_fract_y
_atom_site_fract_z
_atom_site_U_iso_or_equiv
_atom_site_adp_type
_atom_site_occupancy
_atom_site_site_symmetry_order
_atom_site_calc_flag
_atom_site_refinement_flags_posn
_atom_site_refinement_flags_adp
_atom_site_refinement_flags_occupancy
_atom_site_disorder_assembly
_atom_site_disorder_group
Fe1 Fe 0.26373(4) 0.05016(7) 0.50029(5) 0.0309(2) Uani 1 1 d . . . . .
O1 O 0.1954(2) 0.2821(4) 0.5424(2) 0.0546(11) Uani 1 1 d . . . . .
N1 N 0.4607(2) 0.2619(4) 0.6035(3) 0.0342(11) Uani 1 1 d . . . . .
B1 B 0.5058(4) 0.1459(7) 0.6585(5) 0.0419(18) Uani 1 1 d . . . . .
H1B H 0.554(2) 0.185(4) 0.711(3) 0.021(11) Uiso 1 1 d . . . . .
H1C H 0.536(2) 0.083(4) 0.615(3) 0.042(14) Uiso 1 1 d . . . . .
H1D H 0.456(3) 0.092(5) 0.684(3) 0.057(16) Uiso 1 1 d . . . . .
C1 C 0.4794(3) 0.3761(6) 0.6373(4) 0.0443(15) Uani 1 1 d . . . . .
H1A H 0.518231 0.383276 0.692857 0.053 Uiso 1 1 calc R U . . .
N2 N 0.3478(2) 0.1284(4) 0.3897(3) 0.0299(11) Uani 1 1 d . . . . .
C2 C 0.4461(4) 0.4811(6) 0.5967(4) 0.0550(18) Uani 1 1 d . . . . .
H2A H 0.461250 0.559087 0.623317 0.066 Uiso 1 1 calc R U . . .
N3 N 0.2464(3) 0.0913(4) 0.2822(3) 0.0349(11) Uani 1 1 d . . . . .
C3 C 0.3899(3) 0.4716(5) 0.5165(4) 0.0538(17) Uani 1 1 d . . . . .
H3A H 0.366263 0.543111 0.485617 0.065 Uiso 1 1 calc R U . . .
C4 C 0.3688(3) 0.3577(5) 0.4818(4) 0.0501(16) Uani 1 1 d . . . . .
H4A H 0.329039 0.351315 0.426973 0.060 Uiso 1 1 calc R U . . .
C5 C 0.4034(3) 0.2493(5) 0.5237(3) 0.0341(13) Uani 1 1 d . . . . .
C6 C 0.3808(3) 0.1253(5) 0.4883(3) 0.0313(13) Uani 1 1 d . . . . .
H6A H 0.426086 0.064787 0.505394 0.038 Uiso 1 1 calc R U . . .
C7 C 0.2720(3) 0.0850(4) 0.3751(3) 0.0307(13) Uani 1 1 d . . . . .
C8 C 0.3720(3) 0.1631(5) 0.3105(4) 0.0463(16) Uani 1 1 d . . . . .
H8A H 0.423071 0.196131 0.304788 0.056 Uiso 1 1 calc R U . . .
C9 C 0.3082(3) 0.1403(5) 0.2442(3) 0.0440(16) Uani 1 1 d . . . . .
H9A H 0.305386 0.155091 0.181088 0.053 Uiso 1 1 calc R U . . .
C10 C 0.1607(10) 0.0700(11) 0.2345(12) 0.034(3) Uani 0.705(5) 1 d . . P A 1
C10A C 0.181(3) 0.034(4) 0.228(4) 0.034(3) Uani 0.295(5) 1 d . . P A 2
C11 C 0.0993(6) 0.1496(10) 0.2500(6) 0.039(3) Uani 0.705(5) 1 d . . P A 1
C11A C 0.1050(19) 0.081(2) 0.2294(16) 0.039(3) Uani 0.295(5) 1 d . . P A 2
C12 C 0.0202(5) 0.1257(10) 0.2044(5) 0.057(3) Uani 0.705(5) 1 d . . P A 1
H12A H -0.022166 0.177236 0.216033 0.068 Uiso 0.705(5) 1 calc R U P A 1
C12A C 0.0369(17) 0.012(3) 0.1736(15) 0.057(3) Uani 0.295(5) 1 d . . P A 2
H12B H -0.017585 0.033411 0.175203 0.068 Uiso 0.295(5) 1 calc R U P A 2
C13 C 0.0006(6) 0.0318(11) 0.1437(7) 0.057(3) Uani 0.705(5) 1 d . . P A 1
C13A C 0.051(3) -0.078(5) 0.123(3) 0.057(3) Uani 0.295(5) 1 d . . P A 2
C14 C 0.0626(13) -0.0460(17) 0.1309(13) 0.064(4) Uani 0.705(5) 1 d . . P A 1
H14A H 0.049694 -0.113828 0.090612 0.076 Uiso 0.705(5) 1 calc R U P A 1
C14A C 0.1277(16) -0.125(2) 0.1243(14) 0.064(4) Uani 0.295(5) 1 d . . P A 2
H14B H 0.134992 -0.196832 0.090480 0.076 Uiso 0.295(5) 1 calc R U P A 2
C15 C 0.1436(6) -0.0283(9) 0.1751(6) 0.042(2) Uani 0.705(5) 1 d . . P A 1
C15A C 0.191(2) -0.067(3) 0.1753(17) 0.042(2) Uani 0.295(5) 1 d . . P A 2
C16 C 0.1172(7) 0.2590(10) 0.3106(7) 0.080(4) Uani 0.705(5) 1 d . . P A 1
H16A H 0.073638 0.319722 0.293582 0.120 Uiso 0.705(5) 1 calc R U P A 1
H16B H 0.169068 0.295276 0.303813 0.120 Uiso 0.705(5) 1 calc R U P A 1
H16C H 0.120617 0.234015 0.374100 0.120 Uiso 0.705(5) 1 calc R U P A 1
C16A C 0.101(2) 0.196(3) 0.284(2) 0.080(4) Uani 0.295(5) 1 d . . P A 2
H16D H 0.147454 0.249042 0.279051 0.120 Uiso 0.295(5) 1 calc R U P A 2
H16E H 0.103934 0.174496 0.347913 0.120 Uiso 0.295(5) 1 calc R U P A 2
H16F H 0.050348 0.239386 0.260007 0.120 Uiso 0.295(5) 1 calc R U P A 2
C17 C -0.0875(5) 0.0140(10) 0.0951(7) 0.087(3) Uani 0.705(5) 1 d . . P A 1
H17A H -0.122265 0.009560 0.140315 0.130 Uiso 0.705(5) 1 calc R U P A 1
H17B H -0.092422 -0.062460 0.059881 0.130 Uiso 0.705(5) 1 calc R U P A 1
H17C H -0.104520 0.083315 0.053979 0.130 Uiso 0.705(5) 1 calc R U P A 1
C17A C -0.0215(12) -0.147(2) 0.0573(15) 0.087(3) Uani 0.295(5) 1 d . . P A 2
H17D H -0.073226 -0.107833 0.060685 0.130 Uiso 0.295(5) 1 calc R U P A 2
H17E H -0.022702 -0.233323 0.076556 0.130 Uiso 0.295(5) 1 calc R U P A 2
H17F H -0.013121 -0.144035 -0.005506 0.130 Uiso 0.295(5) 1 calc R U P A 2
C18 C 0.2088(7) -0.1117(10) 0.1529(8) 0.064(4) Uani 0.705(5) 1 d . . P A 1
H18A H 0.254399 -0.115547 0.205304 0.096 Uiso 0.705(5) 1 calc R U P A 1
H18B H 0.227837 -0.079461 0.099855 0.096 Uiso 0.705(5) 1 calc R U P A 1
H18C H 0.186315 -0.194225 0.139212 0.096 Uiso 0.705(5) 1 calc R U P A 1
C18A C 0.2792(14) -0.120(2) 0.1730(14) 0.064(4) Uani 0.295(5) 1 d . . P A 2
H18D H 0.317584 -0.095382 0.228285 0.096 Uiso 0.295(5) 1 calc R U P A 2
H18E H 0.297412 -0.088710 0.119260 0.096 Uiso 0.295(5) 1 calc R U P A 2
H18F H 0.276523 -0.210349 0.169950 0.096 Uiso 0.295(5) 1 calc R U P A 2
C19 C 0.1869(3) -0.0386(6) 0.5723(3) 0.0407(14) Uani 1 1 d . . . . .
C20 C 0.2691(3) -0.0522(5) 0.6203(3) 0.0372(13) Uani 1 1 d . . . . .
C21 C 0.3124(3) -0.1165(5) 0.5629(3) 0.0366(14) Uani 1 1 d . . . . .
C22 C 0.2565(3) -0.1423(5) 0.4788(3) 0.0372(14) Uani 1 1 d . . . . .
C23 C 0.1797(3) -0.0920(5) 0.4853(3) 0.0376(14) Uani 1 1 d . . . . .
C24 C 0.1189(3) 0.0161(6) 0.6117(4) 0.065(2) Uani 1 1 d . . . . .
H24A H 0.093000 -0.048619 0.641427 0.098 Uiso 1 1 calc R U . . .
H24B H 0.078462 0.053207 0.562724 0.098 Uiso 1 1 calc R U . . .
H24C H 0.140969 0.079140 0.656661 0.098 Uiso 1 1 calc R U . . .
C25 C 0.3015(3) -0.0185(5) 0.7188(3) 0.0471(16) Uani 1 1 d . . . . .
H25A H 0.301282 -0.091251 0.757255 0.071 Uiso 1 1 calc R U . . .
H25B H 0.266997 0.045307 0.737394 0.071 Uiso 1 1 calc R U . . .
H25C H 0.357246 0.012471 0.725702 0.071 Uiso 1 1 calc R U . . .
C26 C 0.3981(3) -0.1601(5) 0.5863(4) 0.0467(16) Uani 1 1 d . . . . .
H26A H 0.400730 -0.236506 0.621439 0.070 Uiso 1 1 calc R U . . .
H26B H 0.431970 -0.097520 0.622840 0.070 Uiso 1 1 calc R U . . .
H26C H 0.418079 -0.175058 0.530181 0.070 Uiso 1 1 calc R U . . .
C27 C 0.2749(3) -0.2168(5) 0.4006(4) 0.0487(16) Uani 1 1 d . . . . .
H27A H 0.268723 -0.304382 0.412701 0.073 Uiso 1 1 calc R U . . .
H27B H 0.330895 -0.200668 0.394015 0.073 Uiso 1 1 calc R U . . .
H27C H 0.237186 -0.193858 0.344179 0.073 Uiso 1 1 calc R U . . .
C28 C 0.1016(3) -0.1056(6) 0.4151(4) 0.0590(18) Uani 1 1 d . . . . .
H28A H 0.069200 -0.172728 0.433056 0.089 Uiso 1 1 calc R U . . .
H28B H 0.114375 -0.123993 0.355530 0.089 Uiso 1 1 calc R U . . .
H28C H 0.070506 -0.028920 0.411318 0.089 Uiso 1 1 calc R U . . .
C29 C 0.2239(3) 0.1888(5) 0.5232(3) 0.0386(15) Uani 1 1 d . . . . .

loop_
_atom_site_aniso_label
_atom_site_aniso_U_11
_atom_site_aniso_U_22
_atom_site_aniso_U_33
_atom_site_aniso_U_23
_atom_site_aniso_U_13
_atom_site_aniso_U_12
Fe1 0.0388(5) 0.0302(4) 0.0221(4) 0.0014(4) 0.0021(3) 0.0052(4)
O1 0.063(3) 0.049(3) 0.048(3) -0.015(2) 0.001(2) 0.021(2)
N1 0.041(3) 0.035(3) 0.027(2) -0.003(2) 0.009(2) -0.001(2)
B1 0.043(5) 0.041(5) 0.036(4) -0.008(4) -0.006(3) 0.005(4)
C1 0.052(4) 0.043(4) 0.041(4) -0.011(3) 0.016(3) -0.011(3)
N2 0.039(3) 0.032(3) 0.020(2) 0.005(2) 0.008(2) 0.005(2)
C2 0.067(4) 0.038(4) 0.060(4) -0.007(4) 0.015(4) -0.007(3)
N3 0.047(3) 0.033(3) 0.023(2) -0.003(2) 0.000(2) 0.002(2)
C3 0.070(4) 0.026(4) 0.066(4) 0.010(3) 0.016(3) 0.000(3)
C4 0.059(4) 0.039(4) 0.049(4) 0.013(4) 0.002(3) 0.003(3)
C5 0.038(3) 0.045(4) 0.022(3) 0.005(3) 0.012(2) 0.002(3)
C6 0.040(3) 0.034(3) 0.018(3) 0.002(3) 0.001(2) 0.007(3)
C7 0.039(3) 0.023(3) 0.028(3) -0.001(2) 0.003(2) 0.004(2)
C8 0.041(4) 0.065(5) 0.035(3) 0.009(3) 0.011(3) 0.006(3)
C9 0.054(4) 0.060(4) 0.019(3) 0.007(3) 0.011(3) 0.010(3)
C10 0.057(11) 0.023(10) 0.021(4) -0.005(6) 0.002(6) -0.002(6)
C10A 0.057(11) 0.023(10) 0.021(4) -0.005(6) 0.002(6) -0.002(6)
C11 0.060(6) 0.032(7) 0.019(5) 0.000(5) -0.005(5) -0.005(7)
C11A 0.060(6) 0.032(7) 0.019(5) 0.000(5) -0.005(5) -0.005(7)
C12 0.056(6) 0.094(8) 0.018(4) 0.026(5) 0.003(4) 0.023(5)
C12A 0.056(6) 0.094(8) 0.018(4) 0.026(5) 0.003(4) 0.023(5)
C13 0.055(7) 0.075(8) 0.035(5) 0.026(6) -0.008(5) -0.017(6)
C13A 0.055(7) 0.075(8) 0.035(5) 0.026(6) -0.008(5) -0.017(6)
C14 0.073(11) 0.061(11) 0.047(6) 0.000(7) -0.008(6) -0.026(6)
C14A 0.073(11) 0.061(11) 0.047(6) 0.000(7) -0.008(6) -0.026(6)
C15 0.062(7) 0.033(7) 0.031(4) 0.002(4) 0.008(5) 0.006(5)
C15A 0.062(7) 0.033(7) 0.031(4) 0.002(4) 0.008(5) 0.006(5)
C16 0.098(8) 0.074(10) 0.053(7) -0.026(6) -0.020(5) 0.061(8)
C16A 0.098(8) 0.074(10) 0.053(7) -0.026(6) -0.020(5) 0.061(8)
C17 0.051(6) 0.107(9) 0.089(7) 0.017(7) -0.018(5) -0.022(5)
C17A 0.051(6) 0.107(9) 0.089(7) 0.017(7) -0.018(5) -0.022(5)
C18 0.090(10) 0.042(6) 0.055(6) -0.020(5) 0.002(6) 0.025(6)
C18A 0.090(10) 0.042(6) 0.055(6) -0.020(5) 0.002(6) 0.025(6)
C19 0.034(3) 0.054(4) 0.035(3) 0.007(3) 0.012(3) -0.003(3)
C20 0.046(3) 0.039(3) 0.026(3) 0.009(3) 0.007(3) 0.003(3)
C21 0.043(4) 0.033(3) 0.029(3) 0.007(3) -0.004(3) -0.001(3)
C22 0.048(4) 0.025(3) 0.038(4) 0.006(3) 0.008(3) -0.007(3)
C23 0.038(3) 0.042(4) 0.032(3) 0.011(3) 0.004(3) -0.002(3)
C24 0.051(4) 0.096(6) 0.051(4) 0.014(4) 0.015(3) 0.006(4)
C25 0.056(4) 0.056(4) 0.028(3) 0.007(3) 0.004(3) 0.006(3)
C26 0.065(4) 0.035(4) 0.037(3) 0.004(3) 0.003(3) 0.013(3)
C27 0.061(4) 0.039(4) 0.042(4) -0.004(3) 0.001(3) -0.001(3)
C28 0.055(4) 0.062(4) 0.055(4) 0.011(4) -0.001(3) -0.014(3)
C29 0.048(4) 0.042(4) 0.022(3) -0.010(3) -0.004(3) 0.015(3)

loop_
_atom_type_symbol
_atom_type_description
_atom_type_scat_dispersion_real
_atom_type_scat_dispersion_imag
_atom_type_scat_source
C C 0.0033 0.0016 'International Tables Vol C Tables 4.2.6.8 and 6.1.1.4'
H H 0.0000 0.0000 'International Tables Vol C Tables 4.2.6.8 and 6.1.1.4'
N N 0.0061 0.0033 'International Tables Vol C Tables 4.2.6.8 and 6.1.1.4'
O O 0.0106 0.0060 'International Tables Vol C Tables 4.2.6.8 and 6.1.1.4'
B B 0.0013 0.0007 'International Tables Vol C Tables 4.2.6.8 and 6.1.1.4'
Fe Fe 0.3463 0.8444 'International Tables Vol C Tables 4.2.6.8 and 6.1.1.4'

loop_
_geom_angle_atom_site_label_1
_geom_angle_atom_site_label_2
_geom_angle_atom_site_label_3
_geom_angle
C29 Fe1 C7 97.4(2)
C29 Fe1 C23 113.2(3)
C7 Fe1 C23 102.8(2)
C29 Fe1 C19 89.8(3)
C7 Fe1 C19 139.8(2)
C23 Fe1 C19 39.67(19)
C29 Fe1 C20 104.3(2)
C7 Fe1 C20 158.2(2)
C23 Fe1 C20 66.9(2)
C19 Fe1 C20 39.96(18)
C29 Fe1 C22 152.7(2)
C7 Fe1 C22 93.4(2)
C23 Fe1 C22 39.60(19)
C19 Fe1 C22 66.2(2)
C20 Fe1 C22 66.2(2)
C29 Fe1 C21 142.5(2)
C7 Fe1 C21 119.7(2)
C23 Fe1 C21 66.7(2)
C19 Fe1 C21 66.3(2)
C20 Fe1 C21 39.15(19)
C22 Fe1 C21 39.57(19)
C29 Fe1 C6 94.6(2)
C7 Fe1 C6 66.66(19)
C23 Fe1 C6 151.6(2)
C19 Fe1 C6 152.33(18)
C20 Fe1 C6 112.85(18)
C22 Fe1 C6 112.7(2)
C21 Fe1 C6 94.9(2)
C1 N1 C5 118.9(5)
C1 N1 B1 118.6(4)
C5 N1 B1 122.5(5)
N1 B1 H1B 106(2)
N1 B1 H1C 113(2)
H1B B1 H1C 107(3)
N1 B1 H1D 106(2)
H1B B1 H1D 116(3)
H1C B1 H1D 109(3)
N1 C1 C2 124.1(5)
N1 C1 H1A 118.0
C2 C1 H1A 118.0
C7 N2 C8 113.1(4)
C7 N2 C6 108.1(4)
C8 N2 C6 138.8(4)
C1 C2 C3 118.3(6)
C1 C2 H2A 120.8
C3 C2 H2A 120.8
C7 N3 C10A 129(2)
C7 N3 C9 109.2(4)
C10A N3 C9 120(2)
C7 N3 C10 123.6(8)
C9 N3 C10 126.4(8)
C4 C3 C2 118.8(6)
C4 C3 H3A 120.6
C2 C3 H3A 120.6
C3 C4 C5 122.8(5)
C3 C4 H4A 118.6
C5 C4 H4A 118.6
N1 C5 C4 117.0(5)
N1 C5 C6 119.2(5)
C4 C5 C6 123.8(5)
N2 C6 C5 111.0(4)
N2 C6 Fe1 85.9(3)
C5 C6 Fe1 119.3(4)
N2 C6 H6A 112.6
C5 C6 H6A 112.6
Fe1 C6 H6A 112.6
N2 C7 N3 104.0(4)
N2 C7 Fe1 99.4(3)
N3 C7 Fe1 156.6(4)
C9 C8 N2 105.0(5)
C9 C8 H8A 127.5
N2 C8 H8A 127.5
C8 C9 N3 108.7(5)
C8 C9 H9A 125.6
N3 C9 H9A 125.6
C15 C10 C11 121.3(14)
C15 C10 N3 118.9(9)
C11 C10 N3 119.8(11)
N3 C10A C11A 117(3)
N3 C10A C15A 121(3)
C11A C10A C15A 122(4)
C12 C11 C10 117.7(11)
C12 C11 C16 120.3(10)
C10 C11 C16 122.0(10)
C10A C11A C12A 114(3)
C10A C11A C16A 117(3)
C12A C11A C16A 128(3)
C13 C12 C11 123.1(10)
C13 C12 H12A 118.4
C11 C12 H12A 118.4
C13A C12A C11A 120(3)
C13A C12A H12B 119.8
C11A C12A H12B 119.8
C12 C13 C14 117.6(9)
C12 C13 C17 119.6(10)
C14 C13 C17 122.7(11)
C12A C13A C14A 124(3)
C12A C13A C17A 121(4)
C14A C13A C17A 115(4)
C13 C14 C15 122.4(14)
C13 C14 H14A 118.8
C15 C14 H14A 118.8
C15A C14A C13A 117(3)
C15A C14A H14B 121.3
C13A C14A H14B 121.3
C10 C15 C14 117.8(13)
C10 C15 C18 122.8(11)
C14 C15 C18 119.4(13)
C14A C15A C10A 122(4)
C14A C15A C18A 116(3)
C10A C15A C18A 122(3)
C11 C16 H16A 109.5
C11 C16 H16B 109.5
H16A C16 H16B 109.5
C11 C16 H16C 109.5
H16A C16 H16C 109.5
H16B C16 H16C 109.5
C11A C16A H16D 109.5
C11A C16A H16E 109.5
H16D C16A H16E 109.5
C11A C16A H16F 109.5
H16D C16A H16F 109.5
H16E C16A H16F 109.5
C13 C17 H17A 109.5
C13 C17 H17B 109.5
H17A C17 H17B 109.5
C13 C17 H17C 109.5
H17A C17 H17C 109.5
H17B C17 H17C 109.5
C13A C17A H17D 109.5
C13A C17A H17E 109.5
H17D C17A H17E 109.5
C13A C17A H17F 109.5
H17D C17A H17F 109.5
H17E C17A H17F 109.5
C15 C18 H18A 109.5
C15 C18 H18B 109.5
H18A C18 H18B 109.5
C15 C18 H18C 109.5
H18A C18 H18C 109.5
H18B C18 H18C 109.5
C15A C18A H18D 109.5
C15A C18A H18E 109.5
H18D C18A H18E 109.5
C15A C18A H18F 109.5
H18D C18A H18F 109.5
H18E C18A H18F 109.5
C23 C19 C20 108.3(4)
C23 C19 C24 126.4(5)
C20 C19 C24 125.1(5)
C23 C19 Fe1 70.0(3)
C20 C19 Fe1 70.8(3)
C24 C19 Fe1 128.1(4)
C21 C20 C19 108.0(4)
C21 C20 C25 125.8(4)
C19 C20 C25 125.8(5)
C21 C20 Fe1 71.5(3)
C19 C20 Fe1 69.2(3)
C25 C20 Fe1 130.6(4)
C20 C21 C22 107.6(5)
C20 C21 C26 127.2(4)
C22 C21 C26 124.9(5)
C20 C21 Fe1 69.4(3)
C22 C21 Fe1 69.9(3)
C26 C21 Fe1 130.0(4)
C23 C22 C21 107.8(5)
C23 C22 C27 126.3(5)
C21 C22 C27 125.8(5)
C23 C22 Fe1 68.6(3)
C21 C22 Fe1 70.6(3)
C27 C22 Fe1 129.4(4)
C19 C23 C22 108.2(4)
C19 C23 C28 125.6(5)
C22 C23 C28 125.8(5)
C19 C23 Fe1 70.3(3)
C22 C23 Fe1 71.8(3)
C28 C23 Fe1 128.5(4)
C19 C24 H24A 109.5
C19 C24 H24B 109.5
H24A C24 H24B 109.5
C19 C24 H24C 109.5
H24A C24 H24C 109.5
H24B C24 H24C 109.5
C20 C25 H25A 109.5
C20 C25 H25B 109.5
H25A C25 H25B 109.5
C20 C25 H25C 109.5
H25A C25 H25C 109.5
H25B C25 H25C 109.5
C21 C26 H26A 109.5
C21 C26 H26B 109.5
H26A C26 H26B 109.5
C21 C26 H26C 109.5
H26A C26 H26C 109.5
H26B C26 H26C 109.5
C22 C27 H27A 109.5
C22 C27 H27B 109.5
H27A C27 H27B 109.5
C22 C27 H27C 109.5
H27A C27 H27C 109.5
H27B C27 H27C 109.5
C23 C28 H28A 109.5
C23 C28 H28B 109.5
H28A C28 H28B 109.5
C23 C28 H28C 109.5
H28A C28 H28C 109.5
H28B C28 H28C 109.5
O1 C29 Fe1 177.0(5)

loop_
_geom_bond_atom_site_label_1
_geom_bond_atom_site_label_2
_geom_bond_distance
Fe1 C29 1.714(6)
Fe1 C7 1.945(5)
Fe1 C23 2.076(5)
Fe1 C19 2.080(5)
Fe1 C20 2.101(5)
Fe1 C22 2.120(5)
Fe1 C21 2.129(5)
Fe1 C6 2.169(5)
O1 C29 1.182(6)
N1 C1 1.355(6)
N1 C5 1.380(6)
N1 B1 1.611(8)
B1 H1B 1.09(4)
B1 H1C 1.13(4)
B1 H1D 1.14(5)
C1 C2 1.361(8)
C1 H1A 0.9500
N2 C7 1.333(6)
N2 C8 1.382(6)
N2 C6 1.468(6)
C2 C3 1.373(8)
C2 H2A 0.9500
N3 C7 1.372(6)
N3 C10A 1.38(5)
N3 C9 1.388(6)
N3 C10 1.488(18)
C3 C4 1.364(7)
C3 H3A 0.9500
C4 C5 1.406(7)
C4 H4A 0.9500
C5 C6 1.471(7)
C6 H6A 1.0000
C8 C9 1.328(7)
C8 H8A 0.9500
C9 H9A 0.9500
C10 C15 1.384(18)
C10 C11 1.402(15)
C10A C11A 1.38(5)
C10A C15A 1.38(5)
C11 C12 1.388(12)
C11 C16 1.491(11)
C11A C12A 1.48(4)
C11A C16A 1.50(3)
C12 C13 1.363(14)
C12 H12A 0.9500
C12A C13A 1.29(7)
C12A H12B 0.9500
C13 C14 1.39(3)
C13 C17 1.522(11)
C13A C14A 1.38(6)
C13A C17A 1.59(4)
C14 C15 1.401(19)
C14 H14A 0.9500
C14A C15A 1.34(4)
C14A H14B 0.9500
C15 C18 1.509(12)
C15A C18A 1.60(4)
C16 H16A 0.9800
C16 H16B 0.9800
C16 H16C 0.9800
C16A H16D 0.9800
C16A H16E 0.9800
C16A H16F 0.9800
C17 H17A 0.9800
C17 H17B 0.9800
C17 H17C 0.9800
C17A H17D 0.9800
C17A H17E 0.9800
C17A H17F 0.9800
C18 H18A 0.9800
C18 H18B 0.9800
C18 H18C 0.9800
C18A H18D 0.9800
C18A H18E 0.9800
C18A H18F 0.9800
C19 C23 1.410(7)
C19 C20 1.429(6)
C19 C24 1.510(7)
C20 C21 1.417(7)
C20 C25 1.511(6)
C21 C22 1.438(7)
C21 C26 1.487(7)
C22 C23 1.422(7)
C22 C27 1.508(7)
C23 C28 1.512(7)
C24 H24A 0.9800
C24 H24B 0.9800
C24 H24C 0.9800
C25 H25A 0.9800
C25 H25B 0.9800
C25 H25C 0.9800
C26 H26A 0.9800
C26 H26B 0.9800
C26 H26C 0.9800
C27 H27A 0.9800
C27 H27B 0.9800
C27 H27C 0.9800
C28 H28A 0.9800
C28 H28B 0.9800
C28 H28C 0.9800

loop_
_geom_torsion_atom_site_label_1
_geom_torsion_atom_site_label_2
_geom_torsion_atom_site_label_3
_geom_torsion_atom_site_label_4
_geom_torsion
C5 N1 C1 C2 -1.1(8)
B1 N1 C1 C2 179.4(6)
N1 C1 C2 C3 0.0(9)
C1 C2 C3 C4 1.3(9)
C2 C3 C4 C5 -1.5(9)
C1 N1 C5 C4 0.9(7)
B1 N1 C5 C4 -179.6(5)
C1 N1 C5 C6 -177.9(5)
B1 N1 C5 C6 1.6(7)
C3 C4 C5 N1 0.4(9)
C3 C4 C5 C6 179.1(5)
C7 N2 C6 C5 -119.8(5)
C8 N2 C6 C5 59.6(8)
C7 N2 C6 Fe1 0.0(4)
C8 N2 C6 Fe1 179.4(6)
N1 C5 C6 N2 -156.6(4)
C4 C5 C6 N2 24.7(7)
N1 C5 C6 Fe1 106.1(5)
C4 C5 C6 Fe1 -72.6(6)
C8 N2 C7 N3 0.4(6)
C6 N2 C7 N3 180.0(4)
C8 N2 C7 Fe1 -179.6(4)
C6 N2 C7 Fe1 0.0(4)
C10A N3 C7 N2 163.9(18)
C9 N3 C7 N2 -0.8(5)
C10 N3 C7 N2 -170.5(6)
C10A N3 C7 Fe1 -16(2)
C9 N3 C7 Fe1 179.2(8)
C10 N3 C7 Fe1 9.5(13)
C7 N2 C8 C9 0.1(6)
C6 N2 C8 C9 -179.3(6)
N2 C8 C9 N3 -0.6(6)
C7 N3 C9 C8 0.9(6)
C10A N3 C9 C8 -165.3(17)
C10 N3 C9 C8 170.3(6)
C7 N3 C10 C15 -116.7(12)
C9 N3 C10 C15 75.4(14)
C7 N3 C10 C11 63.6(15)
C9 N3 C10 C11 -104.3(13)
C7 N3 C10A C11A 75(4)
C9 N3 C10A C11A -122(3)
C7 N3 C10A C15A -104(4)
C9 N3 C10A C15A 59(4)
C15 C10 C11 C12 0.7(19)
N3 C10 C11 C12 -179.6(10)
C15 C10 C11 C16 -177.2(12)
N3 C10 C11 C16 2.5(19)
N3 C10A C11A C12A -177(3)
C15A C10A C11A C12A 2(6)
N3 C10A C11A C16A 5(6)
C15A C10A C11A C16A -176(4)
C10 C11 C12 C13 -2.2(14)
C16 C11 C12 C13 175.7(9)
C10A C11A C12A C13A -6(5)
C16A C11A C12A C13A 172(4)
C11 C12 C13 C14 3.0(15)
C11 C12 C13 C17 -178.7(8)
C11A C12A C13A C14A 8(5)
C11A C12A C13A C17A -176(3)
C12 C13 C14 C15 -2(2)
C17 C13 C14 C15 179.3(11)
C12A C13A C14A C15A -7(5)
C17A C13A C14A C15A 177(3)
C11 C10 C15 C14 0(2)
N3 C10 C15 C14 -179.8(12)
C11 C10 C15 C18 176.6(11)
N3 C10 C15 C18 -3.0(19)
C13 C14 C15 C10 1(2)
C13 C14 C15 C18 -175.9(12)
C13A C14A C15A C10A 3(4)
C13A C14A C15A C18A -178(3)
N3 C10A C15A C14A 178(3)
C11A C10A C15A C14A -1(6)
N3 C10A C15A C18A -1(6)
C11A C10A C15A C18A 180(3)
C23 C19 C20 C21 -1.1(6)
C24 C19 C20 C21 175.1(5)
Fe1 C19 C20 C21 -61.3(4)
C23 C19 C20 C25 -174.0(5)
C24 C19 C20 C25 2.1(9)
Fe1 C19 C20 C25 125.8(6)
C23 C19 C20 Fe1 60.2(4)
C24 C19 C20 Fe1 -123.6(6)
C19 C20 C21 C22 0.2(6)
C25 C20 C21 C22 173.2(5)
Fe1 C20 C21 C22 -59.6(4)
C19 C20 C21 C26 -174.9(5)
C25 C20 C21 C26 -2.0(9)
Fe1 C20 C21 C26 125.2(5)
C19 C20 C21 Fe1 59.9(4)
C25 C20 C21 Fe1 -127.2(6)
C20 C21 C22 C23 0.7(6)
C26 C21 C22 C23 176.0(5)
Fe1 C21 C22 C23 -58.6(4)
C20 C21 C22 C27 -175.5(5)
C26 C21 C22 C27 -0.2(8)
Fe1 C21 C22 C27 125.2(5)
C20 C21 C22 Fe1 59.3(4)
C26 C21 C22 Fe1 -125.4(5)
C20 C19 C23 C22 1.5(6)
C24 C19 C23 C22 -174.6(5)
Fe1 C19 C23 C22 62.2(4)
C20 C19 C23 C28 175.4(5)
C24 C19 C23 C28 -0.7(9)
Fe1 C19 C23 C28 -123.9(5)
C20 C19 C23 Fe1 -60.7(4)
C24 C19 C23 Fe1 123.2(6)
C21 C22 C23 C19 -1.4(6)
C27 C22 C23 C19 174.8(5)
Fe1 C22 C23 C19 -61.2(4)
C21 C22 C23 C28 -175.3(5)
C27 C22 C23 C28 0.9(8)
Fe1 C22 C23 C28 124.9(5)
C21 C22 C23 Fe1 59.9(4)
C27 C22 C23 Fe1 -123.9(5)
